data_4320937
loop_
_publ_author_name
'Jo-Yu Tung'
'Jyh-Horung Chen'
'Feng-Ling Liao'
'Sue-Lein Wang'
'Lian-Pin Hwang'

_publ_section_title
;
 Crystal and Molecular Structure of an Eight-Coodinate
 N-Methyltetraphenylporphyrin Complex:
 Diacetato(N-methyl-meso-tetraphenylporphyrinato)thallium(III)
;
_journal_name_full 'Inorganic Chemistry'
_journal_page_first 2120
_journal_page_last 2124
_journal_paper_doi 10.1021/ic991260o
_journal_volume 39
_journal_year 2000
_chemical_formula_sum 'C51 H41 Cl4 N4 O4 Tl'
_chemical_formula_weight 1120.05
_chemical_name_systematic
; 
 ? 
;
_space_group_IT_number 14
_symmetry_cell_setting monoclinic
_symmetry_space_group_name_Hall '-P 2yn'
_symmetry_space_group_name_H-M 'P 1 21/n 1'
_atom_sites_solution_hydrogens difmap
_atom_sites_solution_primary direct
_atom_sites_solution_secondary difmap
_audit_creation_method SHELXL-97
_cell_angle_alpha 90.00
_cell_angle_beta 106.7320(10)
_cell_angle_gamma 90.00
_cell_formula_units_Z 4
_cell_length_a 10.6234(2)
_cell_length_b 35.5553(7)
_cell_length_c 13.5231(2)
_cell_measurement_reflns_used 6359
_cell_measurement_temperature 293(2)
_cell_measurement_theta_max 25
_cell_measurement_theta_min 2.5
_cell_volume 4891.66(15)
_computing_cell_refinement 'Bruker SMART'
_computing_data_collection 'Bruker SMART'
_computing_data_reduction 'Bruker SHELXTL'
_computing_molecular_graphics 'Bruker SHELXTL'
_computing_publication_material 'Bruker SHELXTL'
_computing_structure_refinement 'SHELXL-97 (Sheldrick, 1997)'
_computing_structure_solution 'SHELXS-97 (Sheldrick, 1990)'
_diffrn_ambient_temperature 293(2)
_diffrn_measured_fraction_theta_full 0.903
_diffrn_measured_fraction_theta_max 0.903
_diffrn_measurement_device_type 'CCD area detector'
_diffrn_measurement_method 'phi and omega scans'
_diffrn_radiation_monochromator graphite
_diffrn_radiation_source 'fine-focus sealed tube'
_diffrn_radiation_type MoK\a
_diffrn_radiation_wavelength 0.71073
_diffrn_reflns_av_R_equivalents 0.0435
_diffrn_reflns_av_sigmaI/netI 0.0482
_diffrn_reflns_limit_h_max 6
_diffrn_reflns_limit_h_min -13
_diffrn_reflns_limit_k_max 44
_diffrn_reflns_limit_k_min -44
_diffrn_reflns_limit_l_max 17
_diffrn_reflns_limit_l_min -17
_diffrn_reflns_number 28613
_diffrn_reflns_theta_full 28.10
_diffrn_reflns_theta_max 28.10
_diffrn_reflns_theta_min 1.15
_exptl_absorpt_coefficient_mu 3.568
_exptl_absorpt_correction_T_max 0.9520
_exptl_absorpt_correction_T_min 0.6589
_exptl_absorpt_correction_type empirical
_exptl_crystal_colour Blue
_exptl_crystal_density_diffrn 1.521
_exptl_crystal_density_meas ?
_exptl_crystal_density_method 'not measured'
_exptl_crystal_description Equant
_exptl_crystal_F_000 2224
_exptl_crystal_size_max 0.50
_exptl_crystal_size_mid 0.40
_exptl_crystal_size_min 0.30
_refine_diff_density_max 0.812
_refine_diff_density_min -1.288
_refine_diff_density_rms 0.099
_refine_ls_extinction_method none
_refine_ls_goodness_of_fit_ref 1.214
_refine_ls_hydrogen_treatment noref
_refine_ls_matrix_type full
_refine_ls_number_parameters 586
_refine_ls_number_reflns 10766
_refine_ls_number_restraints 3
_refine_ls_restrained_S_all 1.215
_refine_ls_R_factor_all 0.0830
_refine_ls_R_factor_gt 0.0569
_refine_ls_shift/su_max 0.001
_refine_ls_shift/su_mean 0.000
_refine_ls_structure_factor_coef Fsqd
_refine_ls_weighting_details 'calc w=1/[\s^2^(Fo^2^)+(0.0327P)^2^+10.9296P] where P=(Fo^2^+2Fc^2^)/3'
_refine_ls_weighting_scheme calc
_refine_ls_wR_factor_gt 0.1079
_refine_ls_wR_factor_ref 0.1164
_reflns_number_gt 8265
_reflns_number_total 10766
_reflns_threshold_expression >2sigma(I)
_cod_data_source_file ic991260o.cif
_cod_data_source_block jn07m
_cod_depositor_comments
;
The following automatic conversions were performed:

'_symmetry_cell_setting' value 'Monoclinic' changed to 'monoclinic'
according to the built-in table from CIF Core dictionary named
'cif_core.dic' version 2.4.1 from 2010-06-29.

Automatic conversion script
Id: cif_fix_values 1646 2011-03-28 12:23:43Z adriana 

The following automatic conversions were performed:

'_exptl_crystal_density_meas' value 'not measured' was changed to '?'
- the value is perceived as not measured.

Automatic conversion script
Id: cif_fix_values 3008 2015-01-20 13:52:24Z robertas 
;
_cod_database_code 4320937

loop_
_symmetry_equiv_pos_as_xyz
'x, y, z'
'-x+1/2, y+1/2, -z+1/2'
'-x, -y, -z'
'x-1/2, -y-1/2, z-1/2'

loop_
_atom_site_label
_atom_site_type_symbol
_atom_site_fract_x
_atom_site_fract_y
_atom_site_fract_z
_atom_site_U_iso_or_equiv
_atom_site_adp_type
_atom_site_occupancy
_atom_site_symmetry_multiplicity
_atom_site_calc_flag
_atom_site_refinement_flags
_atom_site_disorder_assembly
_atom_site_disorder_group
Tl1 Tl 0.62458(2) 0.109960(6) 0.908394(18) 0.04348(8) Uani 1 1 d . . .
Cl1 Cl 0.3972(4) 0.29221(10) 0.6636(3) 0.1335(12) Uani 1 1 d . . .
Cl2 Cl 0.2522(5) 0.31189(15) 0.8031(3) 0.191(2) Uani 1 1 d . . .
Cl3 Cl 0.9988(6) 0.1541(2) 1.7164(7) 0.283(4) Uani 1 1 d D . .
Cl4 Cl 0.9577(8) 0.0796(3) 1.6846(6) 0.167(3) Uani 0.50 1 d PD . .
Cl4' Cl 0.8164(8) 0.1423(2) 1.5488(6) 0.140(3) Uani 0.50 1 d PD . .
O1 O 0.8254(6) 0.11055(16) 1.0625(5) 0.0784(15) Uani 1 1 d . . .
O2 O 0.8422(6) 0.10330(17) 0.9068(5) 0.0793(16) Uani 1 1 d . . .
O3 O 0.6343(6) 0.17119(15) 0.9430(5) 0.0763(16) Uani 1 1 d . . .
O4 O 0.6625(7) 0.16878(19) 0.7885(6) 0.100(2) Uani 1 1 d . . .
N1 N 0.4959(5) 0.10762(14) 1.0243(4) 0.0442(11) Uani 1 1 d . . .
N2 N 0.3622(5) 0.13487(14) 0.8101(4) 0.0457(12) Uani 1 1 d . . .
N3 N 0.5472(5) 0.08272(14) 0.7461(4) 0.0418(11) Uani 1 1 d . . .
N4 N 0.6300(5) 0.04734(14) 0.9490(4) 0.0421(11) Uani 1 1 d . . .
C1 C 0.4136(7) 0.13469(17) 1.0436(5) 0.0467(15) Uani 1 1 d . . .
C2 C 0.3471(7) 0.16248(17) 0.9754(5) 0.0500(16) Uani 1 1 d . . .
C3 C 0.3382(7) 0.16474(17) 0.8705(5) 0.0475(15) Uani 1 1 d . . .
C4 C 0.3173(8) 0.19754(18) 0.8083(6) 0.0592(19) Uani 1 1 d . . .
C5 C 0.3304(8) 0.18830(19) 0.7149(5) 0.0596(19) Uani 1 1 d . . .
C6 C 0.3615(7) 0.14960(17) 0.7141(5) 0.0468(15) Uani 1 1 d . . .
C7 C 0.4023(7) 0.13082(18) 0.6375(5) 0.0483(15) Uani 1 1 d . . .
C8 C 0.4864(6) 0.09968(17) 0.6531(5) 0.0456(15) Uani 1 1 d . . .
C9 C 0.5228(7) 0.08030(19) 0.5725(5) 0.0532(16) Uani 1 1 d . . .
C10 C 0.6031(7) 0.05196(19) 0.6159(5) 0.0536(17) Uani 1 1 d . . .
C11 C 0.6180(6) 0.05290(17) 0.7247(5) 0.0432(14) Uani 1 1 d . . .
C12 C 0.6855(6) 0.02555(17) 0.7946(5) 0.0442(14) Uani 1 1 d . . .
C13 C 0.6884(6) 0.02254(17) 0.8982(5) 0.0451(15) Uani 1 1 d . . .
C14 C 0.7504(7) -0.00678(19) 0.9685(5) 0.0577(18) Uani 1 1 d . . .
C15 C 0.7333(7) 0.00125(19) 1.0603(5) 0.0550(17) Uani 1 1 d . . .
C16 C 0.6586(6) 0.03575(16) 1.0508(5) 0.0438(14) Uani 1 1 d . . .
C17 C 0.6212(6) 0.05502(16) 1.1283(5) 0.0434(14) Uani 1 1 d . . .
C18 C 0.5407(6) 0.08698(17) 1.1131(5) 0.0449(14) Uani 1 1 d . . .
C19 C 0.4835(7) 0.10129(18) 1.1910(5) 0.0547(18) Uani 1 1 d . . .
C20 C 0.4057(8) 0.13034(19) 1.1470(5) 0.0557(18) Uani 1 1 d . . .
C21 C 0.2940(8) 0.19568(18) 1.0190(6) 0.0571(19) Uani 1 1 d . . .
C22 C 0.3756(11) 0.2171(2) 1.0954(8) 0.086(3) Uani 1 1 d . . .
C23 C 0.3281(15) 0.2490(3) 1.1348(8) 0.112(4) Uani 1 1 d . . .
C24 C 0.1985(18) 0.2587(3) 1.0946(10) 0.123(5) Uani 1 1 d . . .
C25 C 0.1190(12) 0.2381(3) 1.0205(10) 0.109(4) Uani 1 1 d . . .
C26 C 0.1647(10) 0.2064(2) 0.9811(7) 0.085(3) Uani 1 1 d . . .
C27 C 0.3551(8) 0.14798(17) 0.5320(5) 0.0526(17) Uani 1 1 d . . .
C28 C 0.2211(9) 0.1514(2) 0.4854(6) 0.069(2) Uani 1 1 d . . .
C29 C 0.1755(10) 0.1678(3) 0.3860(7) 0.084(3) Uani 1 1 d . . .
C30 C 0.2637(12) 0.1798(2) 0.3369(6) 0.084(3) Uani 1 1 d . . .
C31 C 0.3954(11) 0.1772(2) 0.3822(7) 0.079(3) Uani 1 1 d . . .
C32 C 0.4438(9) 0.1610(2) 0.4819(6) 0.067(2) Uani 1 1 d . . .
C33 C 0.7587(6) -0.00406(18) 0.7540(5) 0.0465(15) Uani 1 1 d . . .
C34 C 0.6962(7) -0.0338(2) 0.6965(7) 0.068(2) Uani 1 1 d . . .
C35 C 0.7658(8) -0.0619(2) 0.6640(7) 0.072(2) Uani 1 1 d . . .
C36 C 0.8963(8) -0.0598(2) 0.6862(7) 0.075(2) Uani 1 1 d . . .
C37 C 0.9609(9) -0.0307(4) 0.7434(11) 0.139(6) Uani 1 1 d . . .
C38 C 0.8911(8) -0.0035(3) 0.7789(10) 0.116(5) Uani 1 1 d . . .
C39 C 0.6730(6) 0.04018(17) 1.2358(5) 0.0422(14) Uani 1 1 d . . .
C40 C 0.6484(7) 0.00401(18) 1.2632(5) 0.0500(16) Uani 1 1 d . . .
C41 C 0.7038(8) -0.0090(2) 1.3621(6) 0.064(2) Uani 1 1 d . . .
C42 C 0.7850(9) 0.0141(3) 1.4359(6) 0.071(2) Uani 1 1 d . . .
C43 C 0.8078(9) 0.0502(3) 1.4117(6) 0.074(2) Uani 1 1 d . . .
C44 C 0.7524(8) 0.0637(2) 1.3114(6) 0.0617(19) Uani 1 1 d . . .
C45 C 0.3023(7) 0.09745(19) 0.8153(6) 0.0542(17) Uani 1 1 d . . .
C46 C 0.6574(9) 0.1869(2) 0.8657(7) 0.073(2) Uani 1 1 d . . .
C47 C 0.6844(12) 0.2278(2) 0.8721(8) 0.102(4) Uani 1 1 d . . .
C48 C 0.8926(8) 0.1062(2) 1.0019(8) 0.070(2) Uani 1 1 d . . .
C49 C 1.0402(10) 0.1067(3) 1.0414(10) 0.112(4) Uani 1 1 d . . .
C50 C 0.2765(13) 0.3197(4) 0.6865(10) 0.130(5) Uani 1 1 d . . .
C51 C 0.8693(9) 0.1223(2) 1.6731(7) 0.169(7) Uani 1 1 d D . .
H4A H 0.3207 0.2241 0.8274 0.080 Uiso 1 1 d . . .
H5A H 0.3329 0.2036 0.6582 0.080 Uiso 1 1 d . . .
H9A H 0.5065 0.0876 0.4972 0.080 Uiso 1 1 d . . .
H10A H 0.6545 0.0345 0.5839 0.080 Uiso 1 1 d . . .
H14A H 0.7834 -0.0304 0.9401 0.080 Uiso 1 1 d . . .
H15A H 0.7661 -0.0050 1.1312 0.080 Uiso 1 1 d . . .
H19A H 0.4944 0.0894 1.2600 0.080 Uiso 1 1 d . . .
H20A H 0.3576 0.1449 1.1943 0.080 Uiso 1 1 d . . .
H22A H 0.4766 0.2094 1.1264 0.080 Uiso 1 1 d . . .
H23A H 0.3821 0.2627 1.2089 0.080 Uiso 1 1 d . . .
H24A H 0.1998 0.2772 1.1359 0.080 Uiso 1 1 d . . .
H25A H 0.0278 0.2492 0.9917 0.080 Uiso 1 1 d . . .
H26A H 0.1153 0.1887 0.9238 0.080 Uiso 1 1 d . . .
H28A H 0.1590 0.1423 0.5258 0.080 Uiso 1 1 d . . .
H29A H 0.0673 0.1702 0.3319 0.080 Uiso 1 1 d . . .
H30A H 0.2087 0.1898 0.2619 0.080 Uiso 1 1 d . . .
H31A H 0.4647 0.1880 0.3434 0.080 Uiso 1 1 d . . .
H32A H 0.5539 0.1667 0.5246 0.080 Uiso 1 1 d . . .
H34A H 0.5933 -0.0329 0.6784 0.080 Uiso 1 1 d . . .
H35A H 0.7263 -0.0866 0.6348 0.080 Uiso 1 1 d . . .
H36A H 0.9442 -0.0778 0.6615 0.080 Uiso 1 1 d . . .
H37A H 1.0570 -0.0287 0.7599 0.080 Uiso 1 1 d . . .
H38A H 0.9206 0.0196 0.7820 0.080 Uiso 1 1 d . . .
H40A H 0.5777 -0.0129 1.2024 0.080 Uiso 1 1 d . . .
H41A H 0.6839 -0.0315 1.3994 0.080 Uiso 1 1 d . . .
H42A H 0.8185 0.0040 1.5065 0.080 Uiso 1 1 d . . .
H43A H 0.8761 0.0718 1.4528 0.080 Uiso 1 1 d . . .
H44A H 0.7625 0.0916 1.2981 0.080 Uiso 1 1 d . . .
H45A H 0.2381 0.0975 0.8502 0.080 Uiso 1 1 d . . .
H45B H 0.2330 0.0918 0.7544 0.080 Uiso 1 1 d . . .
H45C H 0.3661 0.0774 0.8353 0.080 Uiso 1 1 d . . .
H47A H 0.6397 0.2367 0.8175 0.080 Uiso 1 1 d . . .
H47B H 0.6495 0.2358 0.9199 0.080 Uiso 1 1 d . . .
H47C H 0.7527 0.2485 0.8668 0.080 Uiso 1 1 d . . .
H49A H 1.0748 0.0931 1.0995 0.080 Uiso 1 1 d . . .
H49B H 1.0786 0.1006 0.9861 0.080 Uiso 1 1 d . . .
H49C H 1.0682 0.1344 1.0577 0.080 Uiso 1 1 d . . .
H50A H 0.1806 0.3167 0.6350 0.080 Uiso 1 1 d . . .
H50B H 0.3000 0.3463 0.6843 0.080 Uiso 1 1 d . . .

loop_
_atom_site_aniso_label
_atom_site_aniso_U_11
_atom_site_aniso_U_22
_atom_site_aniso_U_33
_atom_site_aniso_U_23
_atom_site_aniso_U_13
_atom_site_aniso_U_12
Tl1 0.05210(14) 0.04041(12) 0.04210(13) -0.00551(12) 0.02020(10) -0.00056(13)
Cl1 0.142(3) 0.118(2) 0.124(3) -0.012(2) 0.014(2) 0.031(2)
Cl2 0.231(5) 0.225(5) 0.141(3) 0.068(3) 0.093(3) 0.067(4)
Cl3 0.164(5) 0.244(7) 0.452(12) 0.041(7) 0.104(6) 0.016(5)
Cl4 0.115(5) 0.224(9) 0.138(6) -0.035(6) -0.002(5) -0.003(6)
Cl4' 0.181(7) 0.132(5) 0.128(5) 0.004(4) 0.079(5) 0.013(5)
O1 0.072(3) 0.071(4) 0.093(4) -0.015(3) 0.025(3) -0.004(3)
O2 0.065(3) 0.089(4) 0.089(4) 0.005(3) 0.029(3) -0.006(3)
O3 0.081(4) 0.052(3) 0.098(4) 0.019(3) 0.029(3) -0.004(3)
O4 0.114(5) 0.082(4) 0.099(5) -0.019(4) 0.021(4) -0.020(4)
N1 0.055(3) 0.037(2) 0.050(3) -0.001(2) 0.028(2) 0.006(2)
N2 0.055(3) 0.038(3) 0.048(3) -0.003(2) 0.022(3) 0.007(2)
N3 0.047(3) 0.041(3) 0.035(3) -0.005(2) 0.008(2) 0.009(2)
N4 0.048(3) 0.040(3) 0.039(3) -0.005(2) 0.014(2) 0.005(2)
C1 0.057(4) 0.041(3) 0.052(4) -0.002(3) 0.030(3) 0.005(3)
C2 0.059(4) 0.043(3) 0.055(4) -0.001(3) 0.028(3) 0.012(3)
C3 0.056(4) 0.040(3) 0.051(4) -0.002(3) 0.021(3) 0.011(3)
C4 0.084(5) 0.036(3) 0.063(4) 0.000(3) 0.031(4) 0.013(3)
C5 0.085(5) 0.046(4) 0.050(4) 0.004(3) 0.022(4) 0.017(4)
C6 0.056(4) 0.041(3) 0.044(3) -0.002(3) 0.015(3) 0.008(3)
C7 0.057(4) 0.043(3) 0.044(3) -0.005(3) 0.014(3) 0.003(3)
C8 0.053(4) 0.043(3) 0.042(3) -0.007(3) 0.015(3) 0.000(3)
C9 0.066(4) 0.054(4) 0.041(4) -0.008(3) 0.019(3) 0.004(3)
C10 0.058(4) 0.056(4) 0.048(4) -0.016(3) 0.017(3) 0.007(3)
C11 0.042(3) 0.045(3) 0.046(3) -0.006(3) 0.019(3) -0.001(3)
C12 0.047(4) 0.043(3) 0.046(3) -0.012(3) 0.020(3) 0.004(3)
C13 0.045(4) 0.046(3) 0.044(3) -0.010(3) 0.012(3) 0.006(3)
C14 0.065(5) 0.053(4) 0.056(4) -0.003(3) 0.019(4) 0.023(4)
C15 0.064(4) 0.057(4) 0.041(4) -0.003(3) 0.010(3) 0.024(3)
C16 0.052(4) 0.035(3) 0.046(3) -0.005(3) 0.018(3) 0.003(3)
C17 0.050(4) 0.038(3) 0.048(4) 0.001(3) 0.023(3) 0.003(3)
C18 0.053(4) 0.043(3) 0.048(4) -0.003(3) 0.028(3) 0.002(3)
C19 0.076(5) 0.047(4) 0.055(4) 0.007(3) 0.041(4) 0.013(3)
C20 0.074(5) 0.048(4) 0.060(4) 0.002(3) 0.044(4) 0.013(4)
C21 0.078(5) 0.041(4) 0.065(4) 0.011(3) 0.042(4) 0.024(4)
C22 0.117(7) 0.058(5) 0.089(6) -0.012(5) 0.038(6) 0.021(5)
C23 0.187(13) 0.074(6) 0.076(7) -0.019(5) 0.040(8) 0.031(8)
C24 0.234(17) 0.064(6) 0.106(9) 0.016(6) 0.102(11) 0.063(9)
C25 0.131(10) 0.085(7) 0.138(10) 0.025(7) 0.079(9) 0.061(7)
C26 0.102(7) 0.070(5) 0.096(7) 0.008(5) 0.048(6) 0.036(5)
C27 0.078(5) 0.036(3) 0.045(4) -0.007(3) 0.020(4) 0.007(3)
C28 0.086(6) 0.064(5) 0.052(4) 0.002(4) 0.015(4) 0.020(4)
C29 0.105(7) 0.072(5) 0.065(5) -0.004(4) 0.009(5) 0.040(5)
C30 0.142(9) 0.066(5) 0.048(5) 0.002(4) 0.030(6) 0.041(6)
C31 0.132(9) 0.057(5) 0.061(5) -0.001(4) 0.046(6) -0.006(5)
C32 0.095(6) 0.053(4) 0.057(5) -0.007(3) 0.028(4) -0.008(4)
C33 0.044(3) 0.054(4) 0.043(3) -0.011(3) 0.016(3) 0.010(3)
C34 0.054(4) 0.054(4) 0.100(6) -0.022(4) 0.029(4) 0.000(3)
C35 0.069(5) 0.056(4) 0.096(6) -0.028(4) 0.028(5) 0.007(4)
C36 0.065(5) 0.085(6) 0.077(6) -0.032(5) 0.023(4) 0.026(4)
C37 0.046(5) 0.156(11) 0.206(13) -0.120(10) 0.021(7) 0.010(6)
C38 0.052(5) 0.121(8) 0.174(11) -0.106(8) 0.032(6) -0.005(5)
C39 0.044(3) 0.044(3) 0.043(3) 0.001(3) 0.020(3) 0.007(3)
C40 0.053(4) 0.049(4) 0.053(4) 0.009(3) 0.023(3) 0.008(3)
C41 0.075(5) 0.066(5) 0.060(5) 0.018(4) 0.033(4) 0.013(4)
C42 0.081(6) 0.086(6) 0.053(5) 0.015(4) 0.030(4) 0.017(5)
C43 0.088(6) 0.087(6) 0.047(4) -0.016(4) 0.018(4) -0.005(5)
C44 0.080(5) 0.052(4) 0.056(4) -0.005(3) 0.024(4) -0.002(4)
C45 0.047(4) 0.046(4) 0.072(5) -0.007(3) 0.022(4) -0.002(3)
C46 0.073(5) 0.056(5) 0.081(6) 0.007(4) 0.011(5) -0.012(4)
C47 0.164(10) 0.052(5) 0.090(7) 0.012(5) 0.034(7) -0.033(6)
C48 0.056(5) 0.057(5) 0.092(6) 0.011(5) 0.012(5) 0.002(4)
C49 0.065(6) 0.130(9) 0.138(10) 0.043(8) 0.026(6) 0.011(6)
C50 0.121(10) 0.150(12) 0.122(10) 0.062(9) 0.038(8) 0.032(9)
C51 0.113(11) 0.197(17) 0.203(17) 0.005(13) 0.055(11) -0.056(11)

loop_
_atom_type_symbol
_atom_type_description
_atom_type_scat_dispersion_real
_atom_type_scat_dispersion_imag
_atom_type_scat_source
C C 0.0033 0.0016 'International Tables Vol C Tables 4.2.6.8 and 6.1.1.4'
H H 0.0000 0.0000 'International Tables Vol C Tables 4.2.6.8 and 6.1.1.4'
N N 0.0061 0.0033 'International Tables Vol C Tables 4.2.6.8 and 6.1.1.4'
O O 0.0106 0.0060 'International Tables Vol C Tables 4.2.6.8 and 6.1.1.4'
Cl Cl 0.1484 0.1585 'International Tables Vol C Tables 4.2.6.8 and 6.1.1.4'
Tl Tl -2.8358 9.6688 'International Tables Vol C Tables 4.2.6.8 and 6.1.1.4'

loop_
_geom_angle_atom_site_label_1
_geom_angle_atom_site_label_2
_geom_angle_atom_site_label_3
_geom_angle
_geom_angle_site_symmetry_1
_geom_angle_site_symmetry_3
_geom_angle_publ_flag
O3 Tl1 N4 154.85(19) . . ?
O3 Tl1 N3 126.16(19) . . ?
N4 Tl1 N3 78.39(17) . . ?
O3 Tl1 O2 96.6(2) . . ?
N4 Tl1 O2 86.95(19) . . ?
N3 Tl1 O2 91.8(2) . . ?
O3 Tl1 N1 83.98(19) . . ?
N4 Tl1 N1 77.64(17) . . ?
N3 Tl1 N1 119.89(18) . . ?
O2 Tl1 N1 140.2(2) . . ?
O3 Tl1 O1 80.8(2) . . ?
N4 Tl1 O1 81.53(18) . . ?
N3 Tl1 O1 140.44(18) . . ?
O2 Tl1 O1 53.2(2) . . ?
N1 Tl1 O1 88.0(2) . . ?
O3 Tl1 O4 51.1(2) . . ?
N4 Tl1 O4 152.16(19) . . ?
N3 Tl1 O4 80.31(19) . . ?
O2 Tl1 O4 76.0(2) . . ?
N1 Tl1 O4 129.1(2) . . ?
O1 Tl1 O4 104.4(2) . . ?
O3 Tl1 C48 88.4(2) . . ?
N4 Tl1 C48 83.8(2) . . ?
N3 Tl1 C48 116.7(2) . . ?
O2 Tl1 C48 26.6(2) . . ?
N1 Tl1 C48 114.3(3) . . ?
O1 Tl1 C48 26.7(2) . . ?
O4 Tl1 C48 90.0(2) . . ?
O3 Tl1 C46 25.6(2) . . ?
N4 Tl1 C46 171.8(2) . . ?
N3 Tl1 C46 103.9(2) . . ?
O2 Tl1 C46 85.2(2) . . ?
N1 Tl1 C46 107.3(2) . . ?
O1 Tl1 C46 92.1(2) . . ?
O4 Tl1 C46 25.6(2) . . ?
C48 Tl1 C46 88.2(2) . . ?
C48 O1 Tl1 87.9(5) . . ?
C48 O2 Tl1 96.6(5) . . ?
C46 O3 Tl1 105.4(5) . . ?
C46 O4 Tl1 81.3(5) . . ?
C18 N1 C1 106.7(5) . . ?
C18 N1 Tl1 118.7(4) . . ?
C1 N1 Tl1 128.6(4) . . ?
C6 N2 C3 107.6(5) . . ?
C6 N2 C45 119.4(5) . . ?
C3 N2 C45 119.9(5) . . ?
C8 N3 C11 106.7(5) . . ?
C8 N3 Tl1 128.7(4) . . ?
C11 N3 Tl1 117.0(4) . . ?
C13 N4 C16 107.8(5) . . ?
C13 N4 Tl1 119.3(4) . . ?
C16 N4 Tl1 120.7(4) . . ?
N1 C1 C2 126.7(5) . . ?
N1 C1 C20 109.2(6) . . ?
C2 C1 C20 124.1(6) . . ?
C3 C2 C1 125.8(5) . . ?
C3 C2 C21 115.5(6) . . ?
C1 C2 C21 118.2(6) . . ?
C2 C3 N2 125.1(6) . . ?
C2 C3 C4 127.1(6) . . ?
N2 C3 C4 107.5(5) . . ?
C5 C4 C3 108.3(6) . . ?
C4 C5 C6 109.3(6) . . ?
N2 C6 C7 126.0(6) . . ?
N2 C6 C5 107.2(5) . . ?
C7 C6 C5 126.2(6) . . ?
C8 C7 C6 125.8(6) . . ?
C8 C7 C27 119.3(5) . . ?
C6 C7 C27 114.8(6) . . ?
N3 C8 C7 126.6(5) . . ?
N3 C8 C9 108.9(5) . . ?
C7 C8 C9 124.5(6) . . ?
C10 C9 C8 107.8(6) . . ?
C9 C10 C11 107.4(5) . . ?
N3 C11 C12 126.6(5) . . ?
N3 C11 C10 109.1(5) . . ?
C12 C11 C10 124.0(6) . . ?
C13 C12 C11 126.1(5) . . ?
C13 C12 C33 116.6(6) . . ?
C11 C12 C33 117.3(5) . . ?
N4 C13 C12 124.8(6) . . ?
N4 C13 C14 108.8(5) . . ?
C12 C13 C14 126.4(6) . . ?
C15 C14 C13 107.5(6) . . ?
C14 C15 C16 108.5(6) . . ?
N4 C16 C17 124.7(5) . . ?
N4 C16 C15 107.3(5) . . ?
C17 C16 C15 127.9(6) . . ?
C16 C17 C18 125.4(6) . . ?
C16 C17 C39 116.8(5) . . ?
C18 C17 C39 117.8(5) . . ?
N1 C18 C17 127.3(5) . . ?
N1 C18 C19 109.6(5) . . ?
C17 C18 C19 122.9(6) . . ?
C20 C19 C18 106.3(6) . . ?
C19 C20 C1 108.2(5) . . ?
C22 C21 C26 118.3(7) . . ?
C22 C21 C2 120.3(7) . . ?
C26 C21 C2 121.3(8) . . ?
C21 C22 C23 121.0(10) . . ?
C24 C23 C22 118.9(11) . . ?
C25 C24 C23 120.5(9) . . ?
C24 C25 C26 121.3(11) . . ?
C21 C26 C25 120.1(10) . . ?
C28 C27 C32 120.1(7) . . ?
C28 C27 C7 119.1(7) . . ?
C32 C27 C7 120.8(7) . . ?
C27 C28 C29 119.5(8) . . ?
C30 C29 C28 119.7(9) . . ?
C31 C30 C29 121.5(8) . . ?
C30 C31 C32 120.0(8) . . ?
C27 C32 C31 119.2(8) . . ?
C38 C33 C34 117.0(6) . . ?
C38 C33 C12 120.6(6) . . ?
C34 C33 C12 122.2(6) . . ?
C33 C34 C35 121.5(7) . . ?
C36 C35 C34 120.2(7) . . ?
C35 C36 C37 119.6(7) . . ?
C36 C37 C38 119.9(8) . . ?
C33 C38 C37 121.7(8) . . ?
C40 C39 C44 118.7(6) . . ?
C40 C39 C17 122.9(6) . . ?
C44 C39 C17 118.4(6) . . ?
C41 C40 C39 120.8(7) . . ?
C40 C41 C42 120.3(7) . . ?
C43 C42 C41 120.1(7) . . ?
C42 C43 C44 120.1(7) . . ?
C39 C44 C43 120.0(7) . . ?
O4 C46 O3 122.0(8) . . ?
O4 C46 C47 120.3(9) . . ?
O3 C46 C47 117.6(9) . . ?
O4 C46 Tl1 73.1(5) . . ?
O3 C46 Tl1 49.1(4) . . ?
C47 C46 Tl1 165.5(7) . . ?
O1 C48 O2 122.2(8) . . ?
O1 C48 C49 120.2(9) . . ?
O2 C48 C49 117.5(9) . . ?
O1 C48 Tl1 65.4(4) . . ?
O2 C48 Tl1 56.8(4) . . ?
C49 C48 Tl1 173.0(7) . . ?
Cl2 C50 Cl1 113.5(7) . . ?
Cl3 C51 Cl4' 93.6(6) . . ?
Cl3 C51 Cl4 100.3(6) . . ?
Cl4' C51 Cl4 116.5(8) . . ?

loop_
_geom_bond_atom_site_label_1
_geom_bond_atom_site_label_2
_geom_bond_distance
_geom_bond_site_symmetry_2
_geom_bond_publ_flag
Tl1 O3 2.223(5) . ?
Tl1 N4 2.290(5) . ?
Tl1 N3 2.323(5) . ?
Tl1 O2 2.330(6) . ?
Tl1 N1 2.359(5) . ?
Tl1 O1 2.517(6) . ?
Tl1 O4 2.746(7) . ?
Tl1 C48 2.766(8) . ?
Tl1 C46 2.838(8) . ?
Cl1 C50 1.710(13) . ?
Cl2 C50 1.693(12) . ?
Cl3 C51 1.746(5) . ?
Cl4 C51 1.770(5) . ?
Cl4' C51 1.761(5) . ?
O1 C48 1.242(10) . ?
O2 C48 1.247(10) . ?
O3 C46 1.270(10) . ?
O4 C46 1.241(10) . ?
N1 C18 1.371(8) . ?
N1 C1 1.375(7) . ?
N2 C6 1.398(8) . ?
N2 C3 1.406(7) . ?
N2 C45 1.485(8) . ?
N3 C8 1.376(8) . ?
N3 C11 1.378(7) . ?
N4 C13 1.371(7) . ?
N4 C16 1.384(8) . ?
C1 C2 1.397(9) . ?
C1 C20 1.433(9) . ?
C2 C3 1.397(9) . ?
C2 C21 1.500(8) . ?
C3 C4 1.417(9) . ?
C4 C5 1.351(9) . ?
C5 C6 1.416(9) . ?
C6 C7 1.402(8) . ?
C7 C8 1.400(9) . ?
C7 C27 1.499(9) . ?
C8 C9 1.434(8) . ?
C9 C10 1.341(9) . ?
C10 C11 1.433(9) . ?
C11 C12 1.402(9) . ?
C12 C13 1.397(8) . ?
C12 C33 1.503(8) . ?
C13 C14 1.437(9) . ?
C14 C15 1.336(9) . ?
C15 C16 1.446(8) . ?
C16 C17 1.401(8) . ?
C17 C18 1.402(8) . ?
C17 C39 1.496(8) . ?
C18 C19 1.451(8) . ?
C19 C20 1.349(9) . ?
C21 C22 1.372(12) . ?
C21 C26 1.374(12) . ?
C22 C23 1.407(12) . ?
C23 C24 1.371(18) . ?
C24 C25 1.329(18) . ?
C25 C26 1.394(13) . ?
C27 C28 1.385(11) . ?
C27 C32 1.390(10) . ?
C28 C29 1.417(11) . ?
C29 C30 1.364(14) . ?
C30 C31 1.359(13) . ?
C31 C32 1.419(11) . ?
C33 C38 1.350(10) . ?
C33 C34 1.367(9) . ?
C34 C35 1.388(10) . ?
C35 C36 1.333(11) . ?
C36 C37 1.355(12) . ?
C37 C38 1.387(11) . ?
C39 C40 1.384(9) . ?
C39 C44 1.399(9) . ?
C40 C41 1.376(10) . ?
C41 C42 1.385(12) . ?
C42 C43 1.365(12) . ?
C43 C44 1.399(11) . ?
C46 C47 1.479(11) . ?
C48 C49 1.503(12) . ?
